data_2229047
loop_
_publ_author_name
'Choi, Hong Dae'
'Seo, Pil Ja'
'Son, Byeng Wha'
'Lee, Uk'

_publ_section_title
;
 5-Cyclohexyl-2-(4-fluorophenyl)-3-methylsulfinyl-1-benzofuran
;
_journal_coeditor_code FL2333
_journal_issue 2
_journal_name_full 'Acta Crystallographica Section E'
_journal_page_first o470
_journal_paper_doi 10.1107/S1600536811002297
_journal_volume 67
_journal_year 2011
_chemical_formula_iupac 'C21 H21 F O2 S'
_chemical_formula_moiety 'C21 H21 F O2 S'
_chemical_formula_sum 'C21 H21 F O2 S'
_chemical_formula_weight 356.44
_chemical_name_systematic
;
5-Cyclohexyl-2-(4-fluorophenyl)-3-methylsulfinyl-1-benzofuran
;
_space_group_IT_number 61
_symmetry_cell_setting orthorhombic
_symmetry_space_group_name_Hall '-P 2ac 2ab'
_symmetry_space_group_name_H-M 'P b c a'
_atom_sites_solution_hydrogens difmap
_atom_sites_solution_primary direct
_atom_sites_solution_secondary difmap
_cell_angle_alpha 90.00
_cell_angle_beta 90.00
_cell_angle_gamma 90.00
_cell_formula_units_Z 8
_cell_length_a 16.4070(6)
_cell_length_b 11.3751(4)
_cell_length_c 18.7490(7)
_cell_measurement_reflns_used 4239
_cell_measurement_temperature 173(2)
_cell_measurement_theta_max 27.30
_cell_measurement_theta_min 2.17
_cell_volume 3499.1(2)
_computing_cell_refinement '<i>SAINT</i> (Bruker, 2009)'
_computing_data_collection '<i>APEX2</i> (Bruker, 2009)'
_computing_data_reduction '<i>SAINT</i> (Bruker, 2009)'
_computing_molecular_graphics '<i>ORTEP-3</i> (Farrugia, 1997) and <i>DIAMOND</i> (Brandenburg, 1998)'
_computing_publication_material '<i>SHELXL97</i> (Sheldrick, 2008)'
_computing_structure_refinement '<i>SHELXL97</i> (Sheldrick, 2008)'
_computing_structure_solution '<i>SHELXS97</i> (Sheldrick, 2008)'
_diffrn_ambient_temperature 173(2)
_diffrn_detector_area_resol_mean 10.0
_diffrn_measured_fraction_theta_full 0.997
_diffrn_measured_fraction_theta_max 0.997
_diffrn_measurement_device_type 'Bruker SMART APEXII CCD'
_diffrn_measurement_method '\f and \w'
_diffrn_radiation_monochromator 'graphite multilayer'
_diffrn_radiation_source 'rotating anode'
_diffrn_radiation_type MoK\a
_diffrn_radiation_wavelength 0.71073
_diffrn_reflns_av_R_equivalents 0.0406
_diffrn_reflns_av_sigmaI/netI 0.0349
_diffrn_reflns_limit_h_max 16
_diffrn_reflns_limit_h_min -21
_diffrn_reflns_limit_k_max 14
_diffrn_reflns_limit_k_min -14
_diffrn_reflns_limit_l_max 23
_diffrn_reflns_limit_l_min -24
_diffrn_reflns_number 17170
_diffrn_reflns_theta_full 27.47
_diffrn_reflns_theta_max 27.47
_diffrn_reflns_theta_min 2.17
_diffrn_standards_number 0
_exptl_absorpt_coefficient_mu 0.206
_exptl_absorpt_correction_T_max 0.9719
_exptl_absorpt_correction_T_min 0.9490
_exptl_absorpt_correction_type multi-scan
_exptl_absorpt_process_details '(SADABS; Bruker, 2009)'
_exptl_crystal_colour colourless
_exptl_crystal_density_diffrn 1.353
_exptl_crystal_density_method 'not measured'
_exptl_crystal_description block
_exptl_crystal_F_000 1504
_exptl_crystal_size_max 0.26
_exptl_crystal_size_mid 0.17
_exptl_crystal_size_min 0.14
_refine_diff_density_max 0.323
_refine_diff_density_min -0.437
_refine_ls_extinction_method none
_refine_ls_goodness_of_fit_ref 0.933
_refine_ls_hydrogen_treatment constr
_refine_ls_matrix_type full
_refine_ls_number_parameters 227
_refine_ls_number_reflns 4007
_refine_ls_number_restraints 0
_refine_ls_restrained_S_all 0.933
_refine_ls_R_factor_all 0.0539
_refine_ls_R_factor_gt 0.0401
_refine_ls_shift/su_max 0.000
_refine_ls_shift/su_mean 0.000
_refine_ls_structure_factor_coef Fsqd
_refine_ls_weighting_details 'calc w=1/[\s^2^(Fo^2^)+(0.0621P)^2^+1.9145P] where P=(Fo^2^+2Fc^2^)/3'
_refine_ls_weighting_scheme calc
_refine_ls_wR_factor_gt 0.1002
_refine_ls_wR_factor_ref 0.1117
_reflns_number_gt 3190
_reflns_number_total 4007
_reflns_threshold_expression I>2\s(I)
_cod_data_source_file fl2333.cif
_cod_data_source_block I
_cod_database_code 2229047
_cod_database_fobs_code 2229047

loop_
_symmetry_equiv_pos_as_xyz
'x, y, z'
'-x+1/2, -y, z+1/2'
'x+1/2, -y+1/2, -z'
'-x, y+1/2, -z+1/2'
'-x, -y, -z'
'x-1/2, y, -z-1/2'
'-x-1/2, y-1/2, z'
'x, -y-1/2, z-1/2'

loop_
_atom_site_type_symbol
_atom_site_label
_atom_site_fract_x
_atom_site_fract_y
_atom_site_fract_z
_atom_site_U_iso_or_equiv
_atom_site_adp_type
_atom_site_calc_flag
_atom_site_refinement_flags
_atom_site_occupancy
_atom_site_disorder_assembly
_atom_site_disorder_group
S S1 0.22808(2) 0.03255(4) 0.46770(2) 0.02460(12) Uani d . 1 . .
F F1 0.19074(7) -0.29503(10) 0.76480(6) 0.0432(3) Uani d . 1 . .
O O1 0.42443(7) 0.03716(10) 0.59102(6) 0.0241(3) Uani d . 1 . .
O O2 0.20712(7) 0.14989(11) 0.43665(7) 0.0324(3) Uani d . 1 . .
C C1 0.32425(9) 0.04757(14) 0.50865(8) 0.0215(3) Uani d . 1 . .
C C2 0.38848(9) 0.12710(14) 0.48685(8) 0.0215(3) Uani d . 1 . .
C C3 0.39949(9) 0.20728(14) 0.43111(8) 0.0220(3) Uani d . 1 . .
H H3 0.3591 0.2159 0.3952 0.026 Uiso calc R 1 . .
C C4 0.47040(9) 0.27410(15) 0.42914(8) 0.0231(3) Uani d . 1 . .
C C5 0.52971(9) 0.25870(15) 0.48281(8) 0.0256(3) Uani d . 1 . .
H H5 0.5784 0.3037 0.4805 0.031 Uiso calc R 1 . .
C C6 0.51959(10) 0.18048(16) 0.53860(8) 0.0259(4) Uani d . 1 . .
H H6 0.5598 0.1711 0.5746 0.031 Uiso calc R 1 . .
C C7 0.44797(9) 0.11676(15) 0.53917(8) 0.0227(3) Uani d . 1 . .
C C8 0.34835(10) -0.00304(15) 0.57127(8) 0.0227(3) Uani d . 1 . .
C C9 0.30871(10) -0.08261(14) 0.62133(8) 0.0231(3) Uani d . 1 . .
C C10 0.32514(10) -0.07323(15) 0.69434(8) 0.0246(3) Uani d . 1 . .
H H10 0.3633 -0.0165 0.7106 0.030 Uiso calc R 1 . .
C C11 0.28651(10) -0.14560(15) 0.74306(8) 0.0272(4) Uani d . 1 . .
H H11 0.2980 -0.1402 0.7926 0.033 Uiso calc R 1 . .
C C12 0.23105(11) -0.22544(15) 0.71749(9) 0.0286(4) Uani d . 1 . .
C C13 0.21323(11) -0.23782(16) 0.64647(9) 0.0310(4) Uani d . 1 . .
H H13 0.1742 -0.2940 0.6310 0.037 Uiso calc R 1 . .
C C14 0.25320(11) -0.16691(15) 0.59778(8) 0.0292(4) Uani d . 1 . .
H H14 0.2428 -0.1757 0.5482 0.035 Uiso calc R 1 . .
C C15 0.48353(9) 0.35926(14) 0.36836(8) 0.0229(3) Uani d . 1 . .
H H15 0.4301 0.3682 0.3433 0.028 Uiso calc R 1 . .
C C16 0.51036(12) 0.48237(16) 0.39185(9) 0.0314(4) Uani d . 1 . .
H H16A 0.4695 0.5153 0.4252 0.038 Uiso calc R 1 . .
H H16B 0.5631 0.4770 0.4173 0.038 Uiso calc R 1 . .
C C17 0.51939(12) 0.56396(17) 0.32774(10) 0.0364(4) Uani d . 1 . .
H H17A 0.4654 0.5758 0.3053 0.044 Uiso calc R 1 . .
H H17B 0.5395 0.6415 0.3440 0.044 Uiso calc R 1 . .
C C18 0.57831(12) 0.51361(19) 0.27288(11) 0.0406(5) Uani d . 1 . .
H H18A 0.6338 0.5108 0.2936 0.049 Uiso calc R 1 . .
H H18B 0.5799 0.5658 0.2306 0.049 Uiso calc R 1 . .
C C19 0.55313(12) 0.39042(18) 0.24985(9) 0.0370(4) Uani d . 1 . .
H H19A 0.5007 0.3944 0.2238 0.044 Uiso calc R 1 . .
H H19B 0.5947 0.3579 0.2171 0.044 Uiso calc R 1 . .
C C20 0.54405(11) 0.30958(16) 0.31408(9) 0.0293(4) Uani d . 1 . .
H H20A 0.5978 0.2992 0.3372 0.035 Uiso calc R 1 . .
H H20B 0.5250 0.2314 0.2979 0.035 Uiso calc R 1 . .
C C21 0.26034(12) -0.05707(17) 0.39440(9) 0.0338(4) Uani d . 1 . .
H H21A 0.2153 -0.0659 0.3605 0.051 Uiso calc R 1 . .
H H21B 0.2766 -0.1347 0.4121 0.051 Uiso calc R 1 . .
H H21C 0.3067 -0.0197 0.3705 0.051 Uiso calc R 1 . .

loop_
_atom_site_aniso_label
_atom_site_aniso_U_11
_atom_site_aniso_U_22
_atom_site_aniso_U_33
_atom_site_aniso_U_12
_atom_site_aniso_U_13
_atom_site_aniso_U_23
S1 0.0214(2) 0.0258(2) 0.0266(2) -0.00355(16) -0.00049(14) 0.00255(16)
F1 0.0587(7) 0.0383(7) 0.0326(6) -0.0129(6) 0.0100(5) 0.0092(5)
O1 0.0261(6) 0.0242(6) 0.0221(5) -0.0022(5) -0.0018(4) 0.0027(4)
O2 0.0283(6) 0.0280(7) 0.0411(7) 0.0044(5) -0.0038(5) 0.0052(6)
C1 0.0241(7) 0.0195(8) 0.0208(7) -0.0006(6) 0.0002(6) -0.0027(6)
C2 0.0212(7) 0.0208(8) 0.0224(7) -0.0001(6) 0.0002(5) -0.0035(6)
C3 0.0219(7) 0.0239(8) 0.0201(7) -0.0008(6) -0.0009(5) -0.0011(6)
C4 0.0238(7) 0.0227(9) 0.0228(7) 0.0008(6) 0.0020(6) -0.0006(6)
C5 0.0217(7) 0.0276(9) 0.0273(8) -0.0034(7) -0.0006(6) -0.0013(7)
C6 0.0233(7) 0.0297(9) 0.0248(8) -0.0004(7) -0.0039(6) -0.0010(7)
C7 0.0253(7) 0.0221(8) 0.0207(7) 0.0020(7) 0.0005(6) -0.0002(6)
C8 0.0248(7) 0.0203(8) 0.0230(7) -0.0005(6) -0.0006(6) -0.0019(6)
C9 0.0277(8) 0.0183(8) 0.0232(7) 0.0011(6) 0.0011(6) 0.0007(6)
C10 0.0280(8) 0.0222(9) 0.0237(7) 0.0009(7) -0.0020(6) -0.0004(6)
C11 0.0343(9) 0.0264(9) 0.0209(7) 0.0055(7) 0.0007(6) 0.0013(7)
C12 0.0374(9) 0.0218(9) 0.0265(8) 0.0018(7) 0.0082(6) 0.0049(7)
C13 0.0408(9) 0.0224(9) 0.0299(9) -0.0071(8) -0.0003(7) -0.0013(7)
C14 0.0415(9) 0.0244(9) 0.0218(7) -0.0028(8) -0.0013(7) -0.0008(7)
C15 0.0224(7) 0.0226(8) 0.0238(7) -0.0018(6) 0.0006(6) 0.0018(6)
C16 0.0389(9) 0.0244(9) 0.0309(9) -0.0017(8) 0.0008(7) -0.0033(7)
C17 0.0420(10) 0.0249(10) 0.0423(10) -0.0038(8) -0.0001(8) 0.0046(8)
C18 0.0394(10) 0.0375(11) 0.0449(11) -0.0041(9) 0.0089(8) 0.0146(9)
C19 0.0437(10) 0.0384(11) 0.0291(8) 0.0045(9) 0.0095(7) 0.0057(8)
C20 0.0340(9) 0.0264(9) 0.0277(8) 0.0014(7) 0.0050(6) -0.0009(7)
C21 0.0443(10) 0.0270(9) 0.0302(8) -0.0018(8) -0.0083(7) -0.0053(7)

loop_
_atom_type_symbol
_atom_type_description
_atom_type_scat_dispersion_real
_atom_type_scat_dispersion_imag
_atom_type_scat_source
C C 0.0033 0.0016 'International Tables Vol C Tables 4.2.6.8 and 6.1.1.4'
H H 0.0000 0.0000 'International Tables Vol C Tables 4.2.6.8 and 6.1.1.4'
O O 0.0106 0.0060 'International Tables Vol C Tables 4.2.6.8 and 6.1.1.4'
F F 0.0171 0.0103 'International Tables Vol C Tables 4.2.6.8 and 6.1.1.4'
S S 0.1246 0.1234 'International Tables Vol C Tables 4.2.6.8 and 6.1.1.4'

loop_
_geom_angle_atom_site_label_1
_geom_angle_atom_site_label_2
_geom_angle_atom_site_label_3
_geom_angle_site_symmetry_1
_geom_angle_site_symmetry_3
_geom_angle
_geom_angle_publ_flag
O2 S1 C1 . . 106.78(7) ?
O2 S1 C21 . . 106.10(8) ?
C1 S1 C21 . . 97.17(8) ?
C8 O1 C7 . . 106.31(11) ?
C8 C1 C2 . . 107.21(13) ?
C8 C1 S1 . . 126.32(12) ?
C2 C1 S1 . . 126.07(12) ?
C7 C2 C3 . . 119.46(14) ?
C7 C2 C1 . . 105.02(14) ?
C3 C2 C1 . . 135.46(14) ?
C4 C3 C2 . . 119.00(14) ?
C4 C3 H3 . . 120.5 ?
C2 C3 H3 . . 120.5 ?
C3 C4 C5 . . 119.36(15) ?
C3 C4 C15 . . 119.36(13) ?
C5 C4 C15 . . 121.26(14) ?
C6 C5 C4 . . 122.44(15) ?
C6 C5 H5 . . 118.8 ?
C4 C5 H5 . . 118.8 ?
C7 C6 C5 . . 116.47(14) ?
C7 C6 H6 . . 121.8 ?
C5 C6 H6 . . 121.8 ?
C6 C7 O1 . . 125.93(14) ?
C6 C7 C2 . . 123.25(15) ?
O1 C7 C2 . . 110.81(13) ?
C1 C8 O1 . . 110.65(13) ?
C1 C8 C9 . . 133.35(14) ?
O1 C8 C9 . . 115.89(13) ?
C14 C9 C10 . . 119.18(15) ?
C14 C9 C8 . . 121.00(14) ?
C10 C9 C8 . . 119.81(14) ?
C11 C10 C9 . . 120.83(15) ?
C11 C10 H10 . . 119.6 ?
C9 C10 H10 . . 119.6 ?
C12 C11 C10 . . 117.84(14) ?
C12 C11 H11 . . 121.1 ?
C10 C11 H11 . . 121.1 ?
F1 C12 C13 . . 118.01(16) ?
F1 C12 C11 . . 118.67(14) ?
C13 C12 C11 . . 123.31(15) ?
C12 C13 C14 . . 118.66(16) ?
C12 C13 H13 . . 120.7 ?
C14 C13 H13 . . 120.7 ?
C13 C14 C9 . . 120.15(15) ?
C13 C14 H14 . . 119.9 ?
C9 C14 H14 . . 119.9 ?
C4 C15 C20 . . 110.95(13) ?
C4 C15 C16 . . 114.25(13) ?
C20 C15 C16 . . 110.01(14) ?
C4 C15 H15 . . 107.1 ?
C20 C15 H15 . . 107.1 ?
C16 C15 H15 . . 107.1 ?
C17 C16 C15 . . 110.99(14) ?
C17 C16 H16A . . 109.4 ?
C15 C16 H16A . . 109.4 ?
C17 C16 H16B . . 109.4 ?
C15 C16 H16B . . 109.4 ?
H16A C16 H16B . . 108.0 ?
C18 C17 C16 . . 111.38(15) ?
C18 C17 H17A . . 109.4 ?
C16 C17 H17A . . 109.4 ?
C18 C17 H17B . . 109.4 ?
C16 C17 H17B . . 109.4 ?
H17A C17 H17B . . 108.0 ?
C17 C18 C19 . . 111.44(15) ?
C17 C18 H18A . . 109.3 ?
C19 C18 H18A . . 109.3 ?
C17 C18 H18B . . 109.3 ?
C19 C18 H18B . . 109.3 ?
H18A C18 H18B . . 108.0 ?
C20 C19 C18 . . 110.97(15) ?
C20 C19 H19A . . 109.4 ?
C18 C19 H19A . . 109.4 ?
C20 C19 H19B . . 109.4 ?
C18 C19 H19B . . 109.4 ?
H19A C19 H19B . . 108.0 ?
C19 C20 C15 . . 111.52(14) ?
C19 C20 H20A . . 109.3 ?
C15 C20 H20A . . 109.3 ?
C19 C20 H20B . . 109.3 ?
C15 C20 H20B . . 109.3 ?
H20A C20 H20B . . 108.0 ?
S1 C21 H21A . . 109.5 ?
S1 C21 H21B . . 109.5 ?
H21A C21 H21B . . 109.5 ?
S1 C21 H21C . . 109.5 ?
H21A C21 H21C . . 109.5 ?
H21B C21 H21C . . 109.5 ?

loop_
_geom_bond_atom_site_label_1
_geom_bond_atom_site_label_2
_geom_bond_site_symmetry_2
_geom_bond_distance
_geom_bond_publ_flag
S1 O2 . 1.4959(13) ?
S1 C1 . 1.7633(16) ?
S1 C21 . 1.7910(18) ?
F1 C12 . 1.3607(18) ?
O1 C8 . 1.3800(19) ?
O1 C7 . 1.3836(19) ?
C1 C8 . 1.366(2) ?
C1 C2 . 1.448(2) ?
C2 C7 . 1.389(2) ?
C2 C3 . 1.399(2) ?
C3 C4 . 1.390(2) ?
C3 H3 . 0.9500 ?
C4 C5 . 1.411(2) ?
C4 C15 . 1.511(2) ?
C5 C6 . 1.383(2) ?
C5 H5 . 0.9500 ?
C6 C7 . 1.381(2) ?
C6 H6 . 0.9500 ?
C8 C9 . 1.457(2) ?
C9 C14 . 1.394(2) ?
C9 C10 . 1.399(2) ?
C10 C11 . 1.383(2) ?
C10 H10 . 0.9500 ?
C11 C12 . 1.372(2) ?
C11 H11 . 0.9500 ?
C12 C13 . 1.371(2) ?
C13 C14 . 1.384(2) ?
C13 H13 . 0.9500 ?
C14 H14 . 0.9500 ?
C15 C20 . 1.530(2) ?
C15 C16 . 1.533(2) ?
C15 H15 . 1.0000 ?
C16 C17 . 1.526(2) ?
C16 H16A . 0.9900 ?
C16 H16B . 0.9900 ?
C17 C18 . 1.523(3) ?
C17 H17A . 0.9900 ?
C17 H17B . 0.9900 ?
C18 C19 . 1.523(3) ?
C18 H18A . 0.9900 ?
C18 H18B . 0.9900 ?
C19 C20 . 1.522(2) ?
C19 H19A . 0.9900 ?
C19 H19B . 0.9900 ?
C20 H20A . 0.9900 ?
C20 H20B . 0.9900 ?
C21 H21A . 0.9800 ?
C21 H21B . 0.9800 ?
C21 H21C . 0.9800 ?

loop_
_geom_hbond_atom_site_label_D
_geom_hbond_atom_site_label_H
_geom_hbond_atom_site_label_A
_geom_hbond_site_symmetry_A
_geom_hbond_distance_DH
_geom_hbond_distance_HA
_geom_hbond_distance_DA
_geom_hbond_angle_DHA
C21 H21B O2 7_655 0.98 2.51 3.468(2) 166
C13 H13 Cg1 7_655 0.95 2.55 3.427(2) 153
C20 H20A Cg2 5_656 0.99 2.73 3.537(2) 140

loop_
_geom_torsion_atom_site_label_1
_geom_torsion_atom_site_label_2
_geom_torsion_atom_site_label_3
_geom_torsion_atom_site_label_4
_geom_torsion_site_symmetry_1
_geom_torsion_site_symmetry_2
_geom_torsion_site_symmetry_3
_geom_torsion_site_symmetry_4
_geom_torsion
_geom_torsion_publ_flag
O2 S1 C1 C8 . . . . 141.75(14) ?
C21 S1 C1 C8 . . . . -108.99(15) ?
O2 S1 C1 C2 . . . . -30.00(15) ?
C21 S1 C1 C2 . . . . 79.26(15) ?
C8 C1 C2 C7 . . . . 0.58(17) ?
S1 C1 C2 C7 . . . . 173.63(12) ?
C8 C1 C2 C3 . . . . -176.33(17) ?
S1 C1 C2 C3 . . . . -3.3(3) ?
C7 C2 C3 C4 . . . . 0.6(2) ?
C1 C2 C3 C4 . . . . 177.17(17) ?
C2 C3 C4 C5 . . . . 0.6(2) ?
C2 C3 C4 C15 . . . . 178.85(14) ?
C3 C4 C5 C6 . . . . -1.1(2) ?
C15 C4 C5 C6 . . . . -179.33(15) ?
C4 C5 C6 C7 . . . . 0.4(2) ?
C5 C6 C7 O1 . . . . -177.69(15) ?
C5 C6 C7 C2 . . . . 0.9(2) ?
C8 O1 C7 C6 . . . . 178.41(16) ?
C8 O1 C7 C2 . . . . -0.35(17) ?
C3 C2 C7 C6 . . . . -1.4(2) ?
C1 C2 C7 C6 . . . . -178.94(15) ?
C3 C2 C7 O1 . . . . 177.37(13) ?
C1 C2 C7 O1 . . . . -0.14(17) ?
C2 C1 C8 O1 . . . . -0.83(18) ?
S1 C1 C8 O1 . . . . -173.86(11) ?
C2 C1 C8 C9 . . . . 174.93(17) ?
S1 C1 C8 C9 . . . . 1.9(3) ?
C7 O1 C8 C1 . . . . 0.74(17) ?
C7 O1 C8 C9 . . . . -175.83(13) ?
C1 C8 C9 C14 . . . . 32.7(3) ?
O1 C8 C9 C14 . . . . -151.68(15) ?
C1 C8 C9 C10 . . . . -146.03(18) ?
O1 C8 C9 C10 . . . . 29.6(2) ?
C14 C9 C10 C11 . . . . -0.6(2) ?
C8 C9 C10 C11 . . . . 178.17(15) ?
C9 C10 C11 C12 . . . . -0.8(2) ?
C10 C11 C12 F1 . . . . -178.13(15) ?
C10 C11 C12 C13 . . . . 1.0(3) ?
F1 C12 C13 C14 . . . . 179.42(16) ?
C11 C12 C13 C14 . . . . 0.3(3) ?
C12 C13 C14 C9 . . . . -1.8(3) ?
C10 C9 C14 C13 . . . . 1.9(3) ?
C8 C9 C14 C13 . . . . -176.85(16) ?
C3 C4 C15 C20 . . . . -103.02(17) ?
C5 C4 C15 C20 . . . . 75.18(19) ?
C3 C4 C15 C16 . . . . 131.93(16) ?
C5 C4 C15 C16 . . . . -49.9(2) ?
C4 C15 C16 C17 . . . . -178.01(14) ?
C20 C15 C16 C17 . . . . 56.44(19) ?
C15 C16 C17 C18 . . . . -56.0(2) ?
C16 C17 C18 C19 . . . . 55.1(2) ?
C17 C18 C19 C20 . . . . -54.9(2) ?
C18 C19 C20 C15 . . . . 56.2(2) ?
C4 C15 C20 C19 . . . . 175.80(14) ?
C16 C15 C20 C19 . . . . -56.79(18) ?
